data_7104398
loop_
_publ_author_name
'Dumitru, Florina'
'Legrand, Yves-Marie'
'Van der Lee, Arie'
'Barboiu, Mihail'

_publ_section_title
;
 Constitutional self-sorting of homochiral supramolecular helical
 single crystals from achiral components.
;
_journal_issue 19
_journal_name_full 'Chemical communications (Cambridge, England)'
_journal_page_first 2667
_journal_page_last 2669
_journal_paper_doi 10.1039/b822619a
_journal_volume 34
_journal_year 2009
_chemical_formula_moiety
;
C38 H26 F4 N6 Zn, C38 H25 F4 N6 Zn, 4(C F3 O3 S)
;
_chemical_formula_sum 'C40 H26 F10 N6 O6 S2 Zn'
_chemical_formula_weight 1005.67
_space_group_IT_number 2
_symmetry_cell_setting triclinic
_symmetry_space_group_name_Hall '-P 1'
_symmetry_space_group_name_H-M 'P -1'
_atom_sites_solution_hydrogens geom
_atom_sites_solution_primary direct
_cell_angle_alpha 114.4009(16)
_cell_angle_beta 91.6422(13)
_cell_angle_gamma 89.7369(12)
_cell_formula_units_Z 4
_cell_length_a 10.09216(17)
_cell_length_b 20.3191(4)
_cell_length_c 22.3161(3)
_cell_measurement_reflns_used 58577
_cell_measurement_temperature 175
_cell_measurement_theta_max 34.6235
_cell_measurement_theta_min 3.8117
_cell_volume 4165.62(13)
_computing_cell_refinement
;
CrysAlis RED, Oxford Diffraction Ltd.,
Version 1.171.32.5 (release 08-05-2007 CrysAlis171 .NET)
(compiled May 8 2007,13:10:02)
;
_computing_data_collection
;
CrysAlis CCD, Oxford Diffraction Ltd.,
Version 1.171.32.5 (release 08-05-2007 CrysAlis171 .NET)
(compiled May 8 2007,13:10:02)
;
_computing_data_reduction
;
CrysAlis RED, Oxford Diffraction Ltd.,
Version 1.171.32.5 (release 08-05-2007 CrysAlis171 .NET)
(compiled May 8 2007,13:10:02)
;
_computing_molecular_graphics 'CAMERON (Watkin et al., 1996)'
_computing_publication_material 'CRYSTALS (Betteridge et al., 2003)'
_computing_structure_refinement 'CRYSTALS (Betteridge et al., 2003)'
_computing_structure_solution 'SIR2002 (Burla et al., 2003)'
_diffrn_ambient_temperature 173
_diffrn_detector_area_resol_mean 16.0143
_diffrn_measured_fraction_theta_full 0.992
_diffrn_measured_fraction_theta_max 0.886
_diffrn_measurement_details
;
1 omega -0.27 50.73 1.0000 10.0000
omega____ theta____ kappa____ phi______ omega'___ theta'___ frames
- 35.0000 80.0000 -90.0000 0.0000 0.0000 51

2 omega -38.00 70.00 1.0000 10.0000
omega____ theta____ kappa____ phi______ omega'___ theta'___ frames
- 35.0000 -80.0000 -120.0000 0.0000 0.0000 108

3 omega -24.65 10.35 1.0000 10.0000
omega____ theta____ kappa____ phi______ omega'___ theta'___ frames
- -35.0000 -100.0000 -190.0000 0.0000 0.0000 35

4 phi -180.00 170.00 1.0000 10.0000
omega____ theta____ kappa____ phi______ omega'___ theta'___ frames
20.0000 35.0000 50.0000 - 0.0000 0.0000 350

5 omega 6.00 106.00 1.0000 10.0000
omega____ theta____ kappa____ phi______ omega'___ theta'___ frames
- 35.0000 40.0000 90.0000 0.0000 0.0000 100

6 omega -10.93 24.07 1.0000 10.0000
omega____ theta____ kappa____ phi______ omega'___ theta'___ frames
- 35.0000 100.0000 0.0000 0.0000 0.0000 35

7 omega -63.00 37.00 1.0000 10.0000
omega____ theta____ kappa____ phi______ omega'___ theta'___ frames
- -35.0000 40.0000 90.0000 0.0000 0.0000 100

8 omega -37.00 63.00 1.0000 10.0000
omega____ theta____ kappa____ phi______ omega'___ theta'___ frames
- 35.0000 -40.0000 90.0000 0.0000 0.0000 100

9 omega -36.00 63.00 1.0000 10.0000
omega____ theta____ kappa____ phi______ omega'___ theta'___ frames
- 35.0000 -40.0000 120.0000 0.0000 0.0000 99

10 omega -107.00 -6.00 1.0000 10.0000
omega____ theta____ kappa____ phi______ omega'___ theta'___ frames
- -35.0000 -40.0000 90.0000 0.0000 0.0000 101

11 omega -36.00 68.00 1.0000 10.0000
omega____ theta____ kappa____ phi______ omega'___ theta'___ frames
- 35.0000 -80.0000 0.0000 0.0000 0.0000 104

12 omega -36.00 68.00 1.0000 10.0000
omega____ theta____ kappa____ phi______ omega'___ theta'___ frames
- 35.0000 -80.0000 120.0000 0.0000 0.0000 104

;
_diffrn_measurement_device 'Oxford Diffraction XCALIBUR'
_diffrn_measurement_device_type Area
_diffrn_measurement_method \w/2\q
_diffrn_orient_matrix_UB_11 -0.0454013723
_diffrn_orient_matrix_UB_12 0.0150423011
_diffrn_orient_matrix_UB_13 -0.0156966556
_diffrn_orient_matrix_UB_21 0.0423328178
_diffrn_orient_matrix_UB_22 0.0304876954
_diffrn_orient_matrix_UB_23 0.0083613048
_diffrn_orient_matrix_UB_31 0.0330803893
_diffrn_orient_matrix_UB_32 -0.0177841765
_diffrn_orient_matrix_UB_33 -0.0300646466
_diffrn_radiation_monochromator graphite
_diffrn_radiation_source 'Enhance (Mo) X-ray Source'
_diffrn_radiation_type 'Mo K\a'
_diffrn_radiation_wavelength 0.71073
_diffrn_reflns_av_R_equivalents 0.023
_diffrn_reflns_av_sigmaI/netI 0.0465
_diffrn_reflns_limit_h_max 15
_diffrn_reflns_limit_h_min -15
_diffrn_reflns_limit_k_max 32
_diffrn_reflns_limit_k_min -32
_diffrn_reflns_limit_l_max 35
_diffrn_reflns_limit_l_min -35
_diffrn_reflns_number 124395
_diffrn_reflns_theta_full 25.005
_diffrn_reflns_theta_max 34.729
_diffrn_reflns_theta_min 3.829
_diffrn_standards_decay_% 0
_diffrn_standards_interval_count 'every 50 frames'
_diffrn_standards_number '2 frames'
_exptl_absorpt_coefficient_mu 0.790
_exptl_absorpt_correction_T_max 1.00000
_exptl_absorpt_correction_T_min 0.91005
_exptl_absorpt_correction_type multi-scan
_exptl_absorpt_process_details
;
CrysAlis RED, Oxford Diffraction Ltd.,
Version 1.171.32.5 (release 08-05-2007 CrysAlis171 .NET)
(compiled May 8 2007,13:10:02)
Empirical absorption correction using spherical harmonics,
implemented in SCALE3 ABSPACK scaling algorithm.
;
_exptl_crystal_colour transparant
_exptl_crystal_density_diffrn 1.603
_exptl_crystal_density_method 'not measured'
_exptl_crystal_description block
_exptl_crystal_F_000 2030
_exptl_crystal_size_max 0.55
_exptl_crystal_size_mid 0.40
_exptl_crystal_size_min 0.40
_refine_diff_density_max 2.64
_refine_diff_density_min -1.21
_refine_ls_extinction_method None
_refine_ls_goodness_of_fit_ref 1.0902
_refine_ls_hydrogen_treatment constr
_refine_ls_matrix_type full
_refine_ls_number_parameters 1171
_refine_ls_number_reflns 21186
_refine_ls_number_restraints 0
_refine_ls_R_factor_all 0.0792
_refine_ls_R_factor_gt 0.0489
_refine_ls_shift/su_max 0.001543
_refine_ls_structure_factor_coef F
_refine_ls_weighting_details
;
Method, part 1, Chebychev polynomial, (Watkin, 1994, Prince, 1982)
[weight] = 1.0/[A~0~*T~0~(x)+A~1~*T~1~(x) ... +A~n-1~]*T~n-1~(x)]
where A~i~ are the Chebychev coefficients listed below and x= Fcalc/Fmax
Method = Robust Weighting (Prince, 1982)
W = [weight] * [1-(deltaF/6*sigmaF)^2^]^2^
A~i~ are:
10.4 -5.01 7.16
;
_refine_ls_weighting_scheme calc
_refine_ls_wR_factor_all 0.0583
_refine_ls_wR_factor_gt 0.0485
_refine_ls_wR_factor_ref 0.0485
_reflns_limit_h_max 15
_reflns_limit_h_min -15
_reflns_limit_k_max 29
_reflns_limit_k_min -32
_reflns_limit_l_max 35
_reflns_limit_l_min 0
_reflns_number_gt 21186
_reflns_number_total 31833
_reflns_threshold_expression I>2.0\s(I)
_oxford_diffrn_Wilson_B_factor 0.00
_oxford_diffrn_Wilson_scale 0.00
_oxford_refine_ls_r_factor_ref 0.0489
_oxford_refine_ls_scale 2.6653(18)
_oxford_reflns_number_all 31833
_oxford_reflns_threshold_expression_ref I>2.0\s(I)
_cod_data_source_file b822619a.txt
_cod_data_source_block 5
_cod_depositor_comments
;
The following automatic conversions were performed:
'_symmetry_cell_setting' value 'Triclinic' changed to 'triclinic'
according to '/home/saulius/struct/CIF-dictionaries/cif_core.dic'
dictionary named 'cif_core.dic' version 2.4.1 from 2010-06-29.

Automatic conversion script
Id: cif_fix_enum 1527 2010-12-29 10:47:43Z saulius 
;
_cod_original_sg_symbol_H-M 'P -1 '
_cod_database_code 7104398
_montpellier_publication_code 32Zn2+
_montpellier_structure_analysis_code bar1
_montpellier_compound_description 'PDA-pF-Zn-Tf 2:1'

loop_
_symmetry_equiv_pos_as_xyz
x,y,z
-x,-y,-z

loop_
_atom_site_label
_atom_site_type_symbol
_atom_site_fract_x
_atom_site_fract_y
_atom_site_fract_z
_atom_site_U_iso_or_equiv
_atom_site_occupancy
_atom_site_adp_type
_atom_site_refinement_flags_posn
_atom_site_refinement_flags_adp
_atom_site_refinement_flags_occupancy
_atom_site_disorder_assembly
_atom_site_disorder_group
_oxford_atom_site_special_shape
_atom_site_attached_hydrogens
Zn1 Zn 0.71933(2) 0.243002(12) 0.246840(9) 0.0196 1.0000 Uani . . . . . . .
N2 N 0.72398(15) 0.29113(8) 0.34674(7) 0.0188 1.0000 Uani . . . . . . .
C3 C 0.81903(17) 0.33915(10) 0.37919(8) 0.0207 1.0000 Uani . . . . . . .
C4 C 0.91998(18) 0.34844(10) 0.33686(9) 0.0220 1.0000 Uani . . . . . . .
N5 N 0.90395(15) 0.31424(8) 0.27443(7) 0.0196 1.0000 Uani . . . . . . .
C6 C 1.00592(18) 0.31641(10) 0.23264(9) 0.0210 1.0000 Uani . . . . . . .
C7 C 0.97155(19) 0.32695(11) 0.17659(9) 0.0246 1.0000 Uani . . . . . . .
C8 C 1.0684(2) 0.32944(13) 0.13471(10) 0.0319 1.0000 Uani . . . . . . .
C9 C 1.1975(2) 0.31878(15) 0.14935(11) 0.0373 1.0000 Uani . . . . . . .
F10 F 1.29332(15) 0.31998(12) 0.10839(8) 0.0586 1.0000 Uani . . . . . . .
C11 C 1.2339(2) 0.30616(18) 0.20329(13) 0.0452 1.0000 Uani . . . . . . .
C12 C 1.1372(2) 0.30584(15) 0.24628(11) 0.0354 1.0000 Uani . . . . . . .
H13 H 1.1615 0.2985 0.2840 0.0447 1.0000 Uiso R . . . . . .
H14 H 1.3227 0.2974 0.2111 0.0584 1.0000 Uiso R . . . . . .
H15 H 1.0454 0.3380 0.0967 0.0393 1.0000 Uiso R . . . . . .
H16 H 0.8805 0.3329 0.1676 0.0292 1.0000 Uiso R . . . . . .
H17 H 0.9938 0.3794 0.3564 0.0251 1.0000 Uiso R . . . . . .
C18 C 0.8221(2) 0.37454(12) 0.44751(9) 0.0279 1.0000 Uani . . . . . . .
C19 C 0.7239(2) 0.35806(14) 0.48168(9) 0.0339 1.0000 Uani . . . . . . .
C20 C 0.6264(2) 0.30753(13) 0.44770(9) 0.0303 1.0000 Uani . . . . . . .
C21 C 0.62999(18) 0.27467(10) 0.37930(8) 0.0217 1.0000 Uani . . . . . . .
C22 C 0.53299(18) 0.22019(10) 0.33744(9) 0.0219 1.0000 Uani . . . . . . .
N23 N 0.54101(15) 0.19634(8) 0.27464(7) 0.0204 1.0000 Uani . . . . . . .
C24 C 0.44347(18) 0.14697(10) 0.23327(9) 0.0230 1.0000 Uani . . . . . . .
C25 C 0.3137(2) 0.14717(13) 0.25293(11) 0.0368 1.0000 Uani . . . . . . .
C26 C 0.2233(2) 0.09701(16) 0.21112(13) 0.0510 1.0000 Uani . . . . . . .
C27 C 0.2634(2) 0.04849(15) 0.15058(12) 0.0437 1.0000 Uani . . . . . . .
F28 F 0.17261(17) 0.00066(11) 0.11024(9) 0.0710 1.0000 Uani . . . . . . .
C29 C 0.3899(2) 0.04686(14) 0.12944(11) 0.0397 1.0000 Uani . . . . . . .
C30 C 0.4805(2) 0.09716(12) 0.17175(10) 0.0319 1.0000 Uani . . . . . . .
H31 H 0.5673 0.0977 0.1582 0.0343 1.0000 Uiso R . . . . . .
H32 H 0.4150 0.0136 0.0883 0.0407 1.0000 Uiso R . . . . . .
H33 H 0.1364 0.0965 0.2242 0.0485 1.0000 Uiso R . . . . . .
H34 H 0.2860 0.1810 0.2942 0.0366 1.0000 Uiso R . . . . . .
H35 H 0.4673 0.2028 0.3559 0.0269 1.0000 Uiso R . . . . . .
H36 H 0.5604 0.2956 0.4700 0.0355 1.0000 Uiso R . . . . . .
H37 H 0.7227 0.3813 0.5276 0.0374 1.0000 Uiso R . . . . . .
H38 H 0.8893 0.4081 0.4704 0.0295 1.0000 Uiso R . . . . . .
N39 N 0.60884(15) 0.32314(8) 0.22008(7) 0.0209 1.0000 Uani . . . . . . .
C40 C 0.57107(18) 0.39369(10) 0.26423(9) 0.0222 1.0000 Uani . . . . . . .
C41 C 0.4935(2) 0.40168(12) 0.31722(10) 0.0306 1.0000 Uani . . . . . . .
C42 C 0.4575(3) 0.47030(13) 0.36155(11) 0.0382 1.0000 Uani . . . . . . .
C43 C 0.5042(3) 0.52895(12) 0.35280(11) 0.0373 1.0000 Uani . . . . . . .
F44 F 0.4709(2) 0.59629(9) 0.39611(8) 0.0567 1.0000 Uani . . . . . . .
C45 C 0.5861(3) 0.52280(12) 0.30256(12) 0.0380 1.0000 Uani . . . . . . .
C46 C 0.6176(2) 0.45419(12) 0.25692(11) 0.0310 1.0000 Uani . . . . . . .
H47 H 0.6703 0.4491 0.2216 0.0383 1.0000 Uiso R . . . . . .
H48 H 0.6200 0.5644 0.2997 0.0468 1.0000 Uiso R . . . . . .
H49 H 0.4021 0.4767 0.3970 0.0452 1.0000 Uiso R . . . . . .
H50 H 0.4652 0.3607 0.3228 0.0376 1.0000 Uiso R . . . . . .
C51 C 0.60495(18) 0.30566(11) 0.15784(9) 0.0231 1.0000 Uani . . . . . . .
C52 C 0.66170(18) 0.23599(10) 0.11472(8) 0.0216 1.0000 Uani . . . . . . .
N53 N 0.72280(15) 0.20115(8) 0.14668(7) 0.0193 1.0000 Uani . . . . . . .
C54 C 0.78418(18) 0.13851(10) 0.11398(8) 0.0221 1.0000 Uani . . . . . . .
C55 C 0.84663(18) 0.10725(10) 0.15680(9) 0.0229 1.0000 Uani . . . . . . .
N56 N 0.83677(15) 0.14124(8) 0.21923(7) 0.0205 1.0000 Uani . . . . . . .
C57 C 0.88731(18) 0.11028(10) 0.26176(9) 0.0221 1.0000 Uani . . . . . . .
C58 C 0.8798(3) 0.03649(12) 0.24458(11) 0.0381 1.0000 Uani . . . . . . .
C59 C 0.9289(4) 0.00901(13) 0.28783(14) 0.0526 1.0000 Uani . . . . . . .
C60 C 0.9843(3) 0.05502(13) 0.34718(12) 0.0421 1.0000 Uani . . . . . . .
F61 F 1.0310(2) 0.02672(9) 0.38899(9) 0.0665 1.0000 Uani . . . . . . .
C62 C 0.9928(3) 0.12819(12) 0.36600(11) 0.0350 1.0000 Uani . . . . . . .
C63 C 0.9430(2) 0.15597(10) 0.32264(10) 0.0274 1.0000 Uani . . . . . . .
H64 H 0.9483 0.2067 0.3350 0.0311 1.0000 Uiso R . . . . . .
H65 H 1.0306 0.1589 0.4067 0.0402 1.0000 Uiso R . . . . . .
H66 H 0.9251 -0.0408 0.2765 0.0611 1.0000 Uiso R . . . . . .
H67 H 0.8419 0.0045 0.2034 0.0447 1.0000 Uiso R . . . . . .
H68 H 0.8926 0.0632 0.1381 0.0263 1.0000 Uiso R . . . . . .
C69 C 0.7844(2) 0.10709(11) 0.04562(9) 0.0280 1.0000 Uani . . . . . . .
C70 C 0.7191(2) 0.14261(12) 0.01190(9) 0.0327 1.0000 Uani . . . . . . .
C71 C 0.6577(2) 0.20835(11) 0.04621(9) 0.0285 1.0000 Uani . . . . . . .
H72 H 0.7162 0.1228 -0.0338 0.0362 1.0000 Uiso R . . . . . .
H73 H 0.8271 0.0629 0.0233 0.0316 1.0000 Uiso R . . . . . .
H74 H 0.5671 0.3362 0.1405 0.0282 1.0000 Uiso R . . . . . .
Zn75 Zn 0.75013(2) 0.744534(12) 0.253738(10) 0.0211 1.0000 Uani . . . . . . .
N76 N 0.58209(16) 0.70242(9) 0.28927(8) 0.0224 1.0000 Uani . . . . . . .
C77 C 0.57679(19) 0.73100(11) 0.35219(9) 0.0246 1.0000 Uani . . . . . . .
C78 C 0.67496(19) 0.78725(11) 0.38986(9) 0.0239 1.0000 Uani . . . . . . .
N79 N 0.76450(16) 0.80016(8) 0.35340(7) 0.0212 1.0000 Uani . . . . . . .
C80 C 0.86208(19) 0.84813(10) 0.38168(9) 0.0238 1.0000 Uani . . . . . . .
C81 C 0.96027(19) 0.85141(10) 0.33544(9) 0.0251 1.0000 Uani . . . . . . .
N82 N 0.93732(16) 0.81459(9) 0.27375(8) 0.0227 1.0000 Uani . . . . . . .
C83 C 1.03773(19) 0.80893(11) 0.22851(9) 0.0247 1.0000 Uani . . . . . . .
C84 C 1.1649(2) 0.78768(14) 0.23801(11) 0.0333 1.0000 Uani . . . . . . .
C85 C 1.2602(2) 0.77866(17) 0.19152(12) 0.0415 1.0000 Uani . . . . . . .
C86 C 1.2268(2) 0.79225(17) 0.13785(12) 0.0408 1.0000 Uani . . . . . . .
F87 F 1.32170(16) 0.78529(13) 0.09402(8) 0.0615 1.0000 Uani . . . . . . .
C88 C 1.1015(2) 0.81285(17) 0.12708(12) 0.0419 1.0000 Uani . . . . . . .
C89 C 1.0052(2) 0.82051(14) 0.17254(11) 0.0332 1.0000 Uani . . . . . . .
H90 H 0.9190 0.8337 0.1657 0.0423 1.0000 Uiso R . . . . . .
H91 H 1.0823 0.8226 0.0904 0.0549 1.0000 Uiso R . . . . . .
H92 H 1.3457 0.7629 0.1970 0.0512 1.0000 Uiso R . . . . . .
H93 H 1.1865 0.7796 0.2751 0.0419 1.0000 Uiso R . . . . . .
H94 H 1.0378 0.8796 0.3515 0.0293 1.0000 Uiso R . . . . . .
C95 C 0.8712(2) 0.88711(13) 0.44947(10) 0.0337 1.0000 Uani . . . . . . .
C96 C 0.7768(2) 0.87499(15) 0.48757(10) 0.0391 1.0000 Uani . . . . . . .
C97 C 0.6776(2) 0.82373(13) 0.45818(10) 0.0328 1.0000 Uani . . . . . . .
H98 H 0.6141 0.8133 0.4828 0.0387 1.0000 Uiso R . . . . . .
H99 H 0.7796 0.9013 0.5335 0.0423 1.0000 Uiso R . . . . . .
H100 H 0.9391 0.9214 0.4685 0.0357 1.0000 Uiso R . . . . . .
H101 H 0.5110 0.7177 0.3735 0.0307 1.0000 Uiso R . . . . . .
C102 C 0.48524(19) 0.65044(11) 0.25112(10) 0.0250 1.0000 Uani . . . . . . .
C103 C 0.3585(2) 0.64860(14) 0.27377(12) 0.0372 1.0000 Uani . . . . . . .
C104 C 0.2708(2) 0.59463(17) 0.23553(15) 0.0510 1.0000 Uani . . . . . . .
C105 C 0.3095(2) 0.54427(16) 0.17582(13) 0.0452 1.0000 Uani . . . . . . .
F106 F 0.22182(19) 0.49262(13) 0.13896(10) 0.0747 1.0000 Uani . . . . . . .
C107 C 0.4334(2) 0.54458(15) 0.15183(12) 0.0401 1.0000 Uani . . . . . . .
C108 C 0.5211(2) 0.59872(13) 0.19007(10) 0.0318 1.0000 Uani . . . . . . .
H109 H 0.6066 0.6002 0.1744 0.0359 1.0000 Uiso R . . . . . .
H110 H 0.4566 0.5089 0.1106 0.0440 1.0000 Uiso R . . . . . .
H111 H 0.1849 0.5916 0.2497 0.0535 1.0000 Uiso R . . . . . .
H112 H 0.3337 0.6828 0.3140 0.0416 1.0000 Uiso R . . . . . .
N113 N 0.76537(16) 0.69839(8) 0.15395(7) 0.0205 1.0000 Uani . . . . . . .
C114 C 0.70402(19) 0.72873(10) 0.11809(8) 0.0222 1.0000 Uani . . . . . . .
C115 C 0.62456(18) 0.79277(10) 0.15655(9) 0.0231 1.0000 Uani . . . . . . .
N116 N 0.62409(16) 0.81461(9) 0.21922(8) 0.0223 1.0000 Uani . . . . . . .
C117 C 0.5576(2) 0.87992(11) 0.25724(10) 0.0255 1.0000 Uani . . . . . . .
C118 C 0.4883(3) 0.88478(13) 0.31177(11) 0.0362 1.0000 Uani . . . . . . .
C119 C 0.4222(3) 0.94765(15) 0.34947(12) 0.0463 1.0000 Uani . . . . . . .
C120 C 0.4297(4) 1.00447(16) 0.33257(15) 0.0574 1.0000 Uani . . . . . . .
F121 F 0.3669(3) 1.06647(12) 0.36962(11) 0.0962 1.0000 Uani . . . . . . .
C122 C 0.4996(5) 1.00205(17) 0.28032(18) 0.0777 1.0000 Uani . . . . . . .
C123 C 0.5637(3) 0.93916(14) 0.24210(14) 0.0519 1.0000 Uani . . . . . . .
H124 H 0.6122 0.9366 0.2056 0.0650 1.0000 Uiso R . . . . . .
H125 H 0.5068 1.0423 0.2706 0.0948 1.0000 Uiso R . . . . . .
H126 H 0.3741 0.9506 0.3856 0.0552 1.0000 Uiso R . . . . . .
H127 H 0.4864 0.8455 0.3229 0.0431 1.0000 Uiso R . . . . . .
H128 H 0.5745 0.8172 0.1352 0.0283 1.0000 Uiso R . . . . . .
C129 C 0.7192(2) 0.70251(11) 0.05062(9) 0.0292 1.0000 Uani . . . . . . .
C130 C 0.8032(3) 0.64412(12) 0.02110(10) 0.0350 1.0000 Uani . . . . . . .
C131 C 0.8685(2) 0.61348(11) 0.05883(10) 0.0308 1.0000 Uani . . . . . . .
C132 C 0.84611(19) 0.64232(10) 0.12595(9) 0.0235 1.0000 Uani . . . . . . .
C133 C 0.90602(19) 0.61419(10) 0.17113(9) 0.0230 1.0000 Uani . . . . . . .
N134 N 0.88089(15) 0.64591(8) 0.23259(7) 0.0210 1.0000 Uani . . . . . . .
C135 C 0.92995(17) 0.61567(10) 0.27594(9) 0.0215 1.0000 Uani . . . . . . .
C136 C 0.9721(2) 0.66189(11) 0.33934(10) 0.0298 1.0000 Uani . . . . . . .
C137 C 1.0228(3) 0.63415(12) 0.38253(11) 0.0355 1.0000 Uani . . . . . . .
C138 C 1.0291(3) 0.56085(12) 0.36109(11) 0.0346 1.0000 Uani . . . . . . .
F139 F 1.0783(2) 0.53252(9) 0.40260(8) 0.0558 1.0000 Uani . . . . . . .
C140 C 0.9879(3) 0.51367(12) 0.29900(11) 0.0385 1.0000 Uani . . . . . . .
C141 C 0.9367(2) 0.54128(11) 0.25595(10) 0.0296 1.0000 Uani . . . . . . .
H142 H 0.9061 0.5098 0.2137 0.0361 1.0000 Uiso R . . . . . .
H143 H 0.9937 0.4637 0.2860 0.0467 1.0000 Uiso R . . . . . .
H144 H 1.0518 0.6655 0.4254 0.0407 1.0000 Uiso R . . . . . .
H145 H 0.9680 0.7115 0.3527 0.0342 1.0000 Uiso R . . . . . .
H146 H 0.9622 0.5743 0.1547 0.0286 1.0000 Uiso R . . . . . .
H147 H 0.9258 0.5747 0.0400 0.0366 1.0000 Uiso R . . . . . .
H148 H 0.8156 0.6259 -0.0241 0.0413 1.0000 Uiso R . . . . . .
H149 H 0.6755 0.7232 0.0262 0.0340 1.0000 Uiso R . . . . . .
S150 S 0.23541(5) 0.31340(3) 0.43591(3) 0.0302 1.0000 Uani . . . . . . .
O151 O 0.2943(2) 0.31413(12) 0.37802(9) 0.0521 1.0000 Uani . . . . . . .
O152 O 0.3102(2) 0.27467(13) 0.46549(13) 0.0560 1.0000 Uani . . . . . . .
O153 O 0.09506(19) 0.30236(12) 0.43090(14) 0.0608 1.0000 Uani . . . . . . .
C154 C 0.2526(3) 0.40809(15) 0.49315(13) 0.0445 1.0000 Uani . . . . . . .
F155 F 0.3778(2) 0.43029(11) 0.49744(10) 0.0655 1.0000 Uani . . . . . . .
F156 F 0.2177(3) 0.41986(15) 0.55296(10) 0.0913 1.0000 Uani . . . . . . .
F157 F 0.1787(3) 0.44899(10) 0.47194(13) 0.0862 1.0000 Uani . . . . . . .
S158 S 0.70544(6) 0.90318(3) 0.05887(3) 0.0329 1.0000 Uani . . . . . . .
O159 O 0.6042(2) 0.84986(12) 0.03130(13) 0.0585 1.0000 Uani . . . . . . .
O160 O 0.7726(2) 0.89909(13) 0.11522(9) 0.0573 1.0000 Uani . . . . . . .
O161 O 0.6747(2) 0.97439(12) 0.06581(15) 0.0708 1.0000 Uani . . . . . . .
C162 C 0.8355(4) 0.87599(18) -0.00075(15) 0.0558 1.0000 Uani . . . . . . .
F163 F 0.8893(2) 0.81401(12) -0.00655(11) 0.0798 1.0000 Uani . . . . . . .
F164 F 0.9322(3) 0.92588(16) 0.01904(17) 0.1133 1.0000 Uani . . . . . . .
F165 F 0.7945(4) 0.8678(2) -0.05920(12) 0.1220 1.0000 Uani . . . . . . .
S166 S 0.79688(6) 0.41985(4) 0.06593(3) 0.0389 1.0000 Uani . . . . . . .
O167 O 0.92136(19) 0.44635(11) 0.05744(10) 0.0487 1.0000 Uani . . . . . . .
O168 O 0.7305(3) 0.4718(2) 0.12142(12) 0.1068 1.0000 Uani . . . . . . .
O169 O 0.7940(4) 0.34867(19) 0.0604(2) 0.1284 1.0000 Uani . . . . . . .
C170 C 0.6930(4) 0.41648(17) -0.00262(14) 0.0542 1.0000 Uani . . . . . . .
F171 F 0.6684(3) 0.48223(14) 0.00225(15) 0.1084 1.0000 Uani . . . . . . .
F172 F 0.5776(3) 0.38708(17) -0.00405(15) 0.1049 1.0000 Uani . . . . . . .
F173 F 0.7456(3) 0.37984(17) -0.05909(10) 0.1078 1.0000 Uani . . . . . . .
S174 S 0.25187(8) 0.81607(4) 0.44977(3) 0.0465 1.0000 Uani . . . . . . .
O175 O 0.3464(3) 0.76720(16) 0.45634(15) 0.0736 1.0000 Uani . . . . . . .
O176 O 0.2693(6) 0.8253(2) 0.39167(16) 0.1364 1.0000 Uani . . . . . . .
O177 O 0.1224(3) 0.80530(15) 0.46551(19) 0.0928 1.0000 Uani . . . . . . .
C178 C 0.3006(4) 0.9010(2) 0.5140(2) 0.0844 1.0000 Uani . . . . . . .
F179 F 0.4175(2) 0.92473(15) 0.50640(15) 0.0958 1.0000 Uani . . . . . . .
F180 F 0.2971(5) 0.9038(3) 0.57118(14) 0.1939 1.0000 Uani . . . . . . .
F181 F 0.2158(4) 0.95161(16) 0.5112(4) 0.2177 1.0000 Uani . . . . . . .

loop_
_atom_site_aniso_label
_atom_site_aniso_U_11
_atom_site_aniso_U_22
_atom_site_aniso_U_33
_atom_site_aniso_U_23
_atom_site_aniso_U_13
_atom_site_aniso_U_12
Zn1 0.02390(10) 0.01976(10) 0.01305(8) 0.00464(7) 0.00114(7) -0.00014(7)
N2 0.0200(6) 0.0211(7) 0.0148(6) 0.0068(5) 0.0013(5) 0.0003(5)
C3 0.0213(7) 0.0217(8) 0.0161(7) 0.0049(6) 0.0005(6) 0.0012(6)
C4 0.0238(8) 0.0203(8) 0.0196(7) 0.0059(6) 0.0005(6) -0.0022(6)
N5 0.0211(6) 0.0193(6) 0.0171(6) 0.0064(5) 0.0009(5) -0.0007(5)
C6 0.0211(7) 0.0237(8) 0.0192(7) 0.0098(6) 0.0002(6) -0.0027(6)
C7 0.0218(8) 0.0318(9) 0.0222(8) 0.0129(7) 0.0001(6) -0.0011(7)
C8 0.0291(9) 0.0460(12) 0.0268(9) 0.0210(9) 0.0021(7) -0.0028(8)
C9 0.0265(10) 0.0594(15) 0.0297(10) 0.0218(10) 0.0054(8) -0.0049(9)
F10 0.0315(7) 0.1107(16) 0.0452(9) 0.0431(10) 0.0123(6) -0.0043(8)
C11 0.0204(9) 0.086(2) 0.0388(12) 0.0355(13) 0.0025(8) 0.0020(11)
C12 0.0221(9) 0.0625(15) 0.0298(10) 0.0272(10) 0.0001(7) 0.0006(9)
C18 0.0252(8) 0.0331(10) 0.0168(7) 0.0019(7) -0.0005(6) 0.0005(7)
C19 0.0289(9) 0.0517(13) 0.0137(7) 0.0062(8) 0.0015(6) 0.0026(9)
C20 0.0249(9) 0.0488(12) 0.0172(7) 0.0135(8) 0.0037(6) 0.0015(8)
C21 0.0214(7) 0.0272(8) 0.0173(7) 0.0099(6) 0.0010(6) 0.0013(6)
C22 0.0201(7) 0.0257(8) 0.0223(7) 0.0124(6) 0.0025(6) -0.0002(6)
N23 0.0202(6) 0.0205(7) 0.0202(6) 0.0081(5) 0.0012(5) -0.0009(5)
C24 0.0210(8) 0.0208(8) 0.0247(8) 0.0067(6) 0.0018(6) -0.0003(6)
C25 0.0218(9) 0.0373(11) 0.0330(10) -0.0043(9) 0.0050(7) 0.0009(8)
C26 0.0220(10) 0.0562(16) 0.0431(13) -0.0117(11) 0.0067(9) -0.0070(10)
C27 0.0279(10) 0.0441(13) 0.0365(11) -0.0063(10) 0.0023(8) -0.0110(9)
F28 0.0378(8) 0.0738(12) 0.0530(10) -0.0231(9) 0.0064(7) -0.0261(8)
C29 0.0328(11) 0.0389(12) 0.0293(10) -0.0046(9) 0.0071(8) -0.0087(9)
C30 0.0274(9) 0.0339(10) 0.0260(9) 0.0034(8) 0.0064(7) -0.0063(8)
N39 0.0208(7) 0.0226(7) 0.0188(6) 0.0081(5) 0.0012(5) -0.0006(5)
C40 0.0247(8) 0.0236(8) 0.0187(7) 0.0090(6) 0.0022(6) 0.0039(6)
C41 0.0388(11) 0.0301(10) 0.0254(9) 0.0134(8) 0.0102(8) 0.0027(8)
C42 0.0518(14) 0.0359(11) 0.0276(10) 0.0128(9) 0.0180(9) 0.0113(10)
C43 0.0558(14) 0.0270(10) 0.0290(10) 0.0111(8) 0.0123(9) 0.0159(9)
F44 0.0948(14) 0.0315(7) 0.0422(8) 0.0120(6) 0.0301(9) 0.0245(8)
C45 0.0566(14) 0.0243(10) 0.0366(11) 0.0152(9) 0.0154(10) 0.0093(9)
C46 0.0393(11) 0.0267(9) 0.0306(9) 0.0149(8) 0.0128(8) 0.0068(8)
C51 0.0215(8) 0.0279(9) 0.0213(7) 0.0116(7) -0.0009(6) 0.0003(6)
C52 0.0222(8) 0.0252(8) 0.0172(7) 0.0087(6) -0.0017(6) -0.0043(6)
N53 0.0201(6) 0.0208(7) 0.0152(6) 0.0055(5) 0.0005(5) -0.0009(5)
C54 0.0236(8) 0.0233(8) 0.0167(7) 0.0054(6) 0.0044(6) -0.0019(6)
C55 0.0242(8) 0.0213(8) 0.0208(7) 0.0062(6) 0.0045(6) 0.0022(6)
N56 0.0196(6) 0.0201(7) 0.0203(6) 0.0070(5) 0.0003(5) -0.0007(5)
C57 0.0228(8) 0.0195(8) 0.0223(7) 0.0070(6) -0.0009(6) -0.0003(6)
C58 0.0599(15) 0.0221(9) 0.0312(10) 0.0108(8) -0.0156(10) -0.0092(9)
C59 0.092(2) 0.0232(10) 0.0422(13) 0.0152(10) -0.0269(14) -0.0105(12)
C60 0.0646(16) 0.0285(11) 0.0358(11) 0.0168(9) -0.0162(11) -0.0014(10)
F61 0.1149(17) 0.0397(9) 0.0505(10) 0.0267(8) -0.0369(10) -0.0043(10)
C62 0.0475(13) 0.0264(10) 0.0283(9) 0.0092(8) -0.0129(9) -0.0019(9)
C63 0.0348(10) 0.0188(8) 0.0246(8) 0.0055(6) -0.0048(7) -0.0002(7)
C69 0.0369(10) 0.0250(9) 0.0174(7) 0.0037(6) 0.0067(7) -0.0020(7)
C70 0.0482(12) 0.0324(10) 0.0141(7) 0.0061(7) 0.0026(7) -0.0055(9)
C71 0.0371(10) 0.0304(10) 0.0169(7) 0.0088(7) -0.0025(7) -0.0065(8)
Zn75 0.02433(10) 0.02319(10) 0.01467(8) 0.00659(7) 0.00310(7) 0.00175(8)
N76 0.0230(7) 0.0234(7) 0.0227(7) 0.0111(6) 0.0039(5) 0.0023(5)
C77 0.0262(8) 0.0288(9) 0.0226(8) 0.0143(7) 0.0059(6) 0.0022(7)
C78 0.0270(8) 0.0279(9) 0.0187(7) 0.0114(7) 0.0044(6) 0.0047(7)
N79 0.0255(7) 0.0207(7) 0.0165(6) 0.0065(5) 0.0035(5) 0.0029(5)
C80 0.0264(8) 0.0215(8) 0.0207(7) 0.0058(6) 0.0015(6) 0.0036(6)
C81 0.0264(9) 0.0215(8) 0.0255(8) 0.0077(7) 0.0014(7) -0.0018(6)
N82 0.0232(7) 0.0235(7) 0.0215(7) 0.0094(6) 0.0016(5) -0.0004(5)
C83 0.0233(8) 0.0289(9) 0.0230(8) 0.0118(7) 0.0010(6) -0.0029(7)
C84 0.0255(9) 0.0531(13) 0.0271(9) 0.0223(9) 0.0012(7) 0.0008(9)
C85 0.0241(10) 0.0713(18) 0.0346(11) 0.0271(12) 0.0037(8) 0.0031(10)
C86 0.0290(10) 0.0674(17) 0.0301(10) 0.0241(11) 0.0037(8) -0.0085(10)
F87 0.0375(8) 0.1155(17) 0.0404(8) 0.0404(10) 0.0112(6) -0.0085(9)
C88 0.0345(11) 0.0696(18) 0.0328(11) 0.0325(12) -0.0021(9) -0.0099(11)
C89 0.0264(9) 0.0497(13) 0.0318(10) 0.0254(10) -0.0022(7) -0.0041(9)
C95 0.0338(10) 0.0346(11) 0.0213(8) 0.0003(7) -0.0011(7) 0.0011(8)
C96 0.0419(12) 0.0491(14) 0.0162(8) 0.0034(8) 0.0010(8) 0.0031(10)
C97 0.0353(10) 0.0446(12) 0.0185(8) 0.0130(8) 0.0056(7) 0.0052(9)
C102 0.0218(8) 0.0274(9) 0.0268(8) 0.0120(7) 0.0014(6) -0.0004(7)
C103 0.0222(9) 0.0415(12) 0.0388(11) 0.0071(9) 0.0075(8) 0.0013(8)
C104 0.0236(10) 0.0593(17) 0.0538(15) 0.0067(13) 0.0067(10) -0.0079(10)
C105 0.0311(11) 0.0528(15) 0.0406(12) 0.0084(11) -0.0029(9) -0.0133(10)
F106 0.0453(10) 0.0859(15) 0.0601(11) -0.0030(10) -0.0034(8) -0.0343(10)
C107 0.0347(11) 0.0464(13) 0.0284(10) 0.0045(9) 0.0008(8) -0.0080(10)
C108 0.0259(9) 0.0403(11) 0.0248(9) 0.0089(8) 0.0036(7) -0.0047(8)
N113 0.0259(7) 0.0201(7) 0.0161(6) 0.0077(5) 0.0039(5) 0.0013(5)
C114 0.0290(8) 0.0209(8) 0.0171(7) 0.0082(6) 0.0001(6) -0.0031(6)
C115 0.0236(8) 0.0251(8) 0.0224(7) 0.0118(7) -0.0010(6) 0.0005(6)
N116 0.0230(7) 0.0221(7) 0.0227(7) 0.0100(6) 0.0024(5) 0.0024(5)
C117 0.0277(9) 0.0237(8) 0.0258(8) 0.0107(7) 0.0036(7) 0.0058(7)
C118 0.0528(14) 0.0318(11) 0.0275(9) 0.0151(8) 0.0128(9) 0.0140(9)
C119 0.0679(17) 0.0428(14) 0.0322(11) 0.0183(10) 0.0240(11) 0.0248(12)
C120 0.094(2) 0.0387(14) 0.0446(14) 0.0203(12) 0.0344(15) 0.0376(15)
F121 0.170(3) 0.0625(13) 0.0710(13) 0.0388(11) 0.0750(16) 0.0776(15)
C122 0.144(4) 0.0369(15) 0.068(2) 0.0342(15) 0.063(2) 0.0445(19)
C123 0.084(2) 0.0306(12) 0.0488(14) 0.0224(11) 0.0385(14) 0.0218(12)
C129 0.0431(11) 0.0286(9) 0.0171(7) 0.0105(7) 0.0008(7) -0.0004(8)
C130 0.0581(14) 0.0294(10) 0.0172(8) 0.0089(7) 0.0098(8) 0.0026(9)
C131 0.0448(11) 0.0258(9) 0.0215(8) 0.0087(7) 0.0133(8) 0.0066(8)
C132 0.0293(9) 0.0225(8) 0.0196(7) 0.0094(6) 0.0061(6) 0.0017(6)
C133 0.0247(8) 0.0218(8) 0.0235(8) 0.0101(6) 0.0065(6) 0.0048(6)
N134 0.0213(7) 0.0215(7) 0.0210(6) 0.0096(5) 0.0023(5) 0.0017(5)
C135 0.0205(7) 0.0231(8) 0.0224(7) 0.0110(6) 0.0015(6) 0.0006(6)
C136 0.0409(11) 0.0217(8) 0.0235(8) 0.0062(7) -0.0035(8) 0.0046(8)
C137 0.0501(13) 0.0277(10) 0.0248(9) 0.0076(8) -0.0101(9) 0.0020(9)
C138 0.0503(13) 0.0289(10) 0.0274(9) 0.0152(8) -0.0111(9) -0.0018(9)
F139 0.0962(14) 0.0368(8) 0.0379(8) 0.0206(7) -0.0262(8) 0.0011(8)
C140 0.0616(15) 0.0230(9) 0.0326(10) 0.0142(8) -0.0151(10) -0.0074(9)
C141 0.0399(11) 0.0237(9) 0.0261(9) 0.0119(7) -0.0089(8) -0.0086(8)
S150 0.0283(2) 0.0255(2) 0.0349(2) 0.01093(19) -0.00289(19) 0.00205(18)
O151 0.0727(14) 0.0509(12) 0.0285(8) 0.0120(8) 0.0039(8) 0.0095(10)
O152 0.0409(10) 0.0646(14) 0.0909(17) 0.0607(13) 0.0024(10) 0.0063(9)
O153 0.0297(9) 0.0447(11) 0.0980(18) 0.0201(12) -0.0112(10) -0.0044(8)
C154 0.0491(14) 0.0383(13) 0.0340(11) 0.0027(10) -0.0006(10) -0.0045(11)
F155 0.0648(12) 0.0621(12) 0.0584(11) 0.0139(9) -0.0104(9) -0.0326(10)
F156 0.0971(17) 0.1087(19) 0.0352(9) -0.0051(11) 0.0248(10) -0.0198(14)
F157 0.1035(18) 0.0307(9) 0.1077(19) 0.0135(10) -0.0211(14) 0.0167(10)
S158 0.0306(2) 0.0278(2) 0.0378(3) 0.0108(2) 0.0054(2) -0.00206(19)
O159 0.0433(11) 0.0540(12) 0.0838(16) 0.0356(12) -0.0257(10) -0.0196(9)
O160 0.0590(13) 0.0714(15) 0.0293(9) 0.0089(9) -0.0050(8) -0.0094(11)
O161 0.0607(14) 0.0365(11) 0.119(2) 0.0336(13) 0.0390(14) 0.0152(10)
C162 0.068(2) 0.0523(17) 0.0448(15) 0.0164(13) 0.0258(14) 0.0155(14)
F163 0.0875(15) 0.0658(13) 0.0702(14) 0.0113(11) 0.0226(11) 0.0402(12)
F164 0.0720(15) 0.0954(19) 0.159(3) 0.0344(19) 0.0692(17) -0.0091(14)
F165 0.186(3) 0.146(3) 0.0521(13) 0.0579(17) 0.0414(17) 0.062(2)
S166 0.0364(3) 0.0550(4) 0.0334(3) 0.0269(3) -0.0075(2) -0.0124(3)
O167 0.0377(9) 0.0501(11) 0.0532(11) 0.0156(9) 0.0119(8) -0.0021(8)
O168 0.0464(13) 0.206(4) 0.0351(11) 0.0166(17) 0.0093(10) -0.0049(18)
O169 0.139(3) 0.096(2) 0.198(4) 0.116(3) -0.122(3) -0.074(2)
C170 0.070(2) 0.0501(16) 0.0388(13) 0.0161(12) -0.0200(13) -0.0029(14)
F171 0.141(2) 0.0663(15) 0.122(2) 0.0466(16) -0.065(2) 0.0022(15)
F172 0.0751(16) 0.120(2) 0.117(2) 0.0497(18) -0.0609(16) -0.0366(15)
F173 0.151(3) 0.122(2) 0.0291(9) 0.0109(12) -0.0082(13) 0.016(2)
S174 0.0512(4) 0.0448(4) 0.0406(3) 0.0151(3) -0.0053(3) 0.0047(3)
O175 0.0677(16) 0.0765(18) 0.096(2) 0.0537(16) 0.0262(14) 0.0266(13)
O176 0.265(6) 0.098(3) 0.0606(18) 0.0490(19) -0.040(3) -0.039(3)
O177 0.0452(13) 0.0528(15) 0.145(3) 0.0046(17) 0.0064(15) 0.0014(11)
C178 0.067(2) 0.054(2) 0.089(3) -0.0154(19) 0.027(2) -0.0069(17)
F179 0.0671(14) 0.0838(17) 0.117(2) 0.0210(16) 0.0040(14) -0.0242(13)
F180 0.200(4) 0.257(6) 0.0429(14) -0.023(2) 0.025(2) -0.124(4)
F181 0.099(2) 0.0416(15) 0.421(9) 0.003(3) 0.034(4) 0.0168(15)

loop_
_atom_type_symbol
_atom_type_scat_dispersion_real
_atom_type_scat_dispersion_imag
_atom_type_scat_Cromer_Mann_a1
_atom_type_scat_Cromer_Mann_b1
_atom_type_scat_Cromer_Mann_a2
_atom_type_scat_Cromer_Mann_b2
_atom_type_scat_Cromer_Mann_a3
_atom_type_scat_Cromer_Mann_b3
_atom_type_scat_Cromer_Mann_a4
_atom_type_scat_Cromer_Mann_b4
_atom_type_scat_Cromer_Mann_c
_atom_type_scat_source
C 0.0033 0.0016 2.3100 20.8439 1.0200 10.2075 1.5886 0.5687 0.8650 51.6512 0.2156 'International Tables Vol C 4.2.6.8 and 6.1.1.4'
H 0.0000 0.0000 0.4930 10.5109 0.3229 26.1257 0.1402 3.1424 0.0408 57.7998 0.0030 'International Tables Vol C 4.2.6.8 and 6.1.1.4'
F 0.0171 0.0103 3.5392 10.2825 2.6412 4.2944 1.5170 0.2615 1.0243 26.1476 0.2776 'International Tables Vol C 4.2.6.8 and 6.1.1.4'
N 0.0061 0.0033 12.2126 0.0057 3.1322 9.8933 2.0125 28.9975 1.1663 0.5826 -11.5290 'International Tables Vol C 4.2.6.8 and 6.1.1.4'
O 0.0106 0.0060 3.0485 13.2771 2.2868 5.7011 1.5463 0.3239 0.8670 32.9089 0.2508 'International Tables Vol C 4.2.6.8 and 6.1.1.4'
S 0.1246 0.1234 6.9053 1.4679 5.2034 22.2151 1.4379 0.2536 1.5863 56.1720 0.8669 'International Tables Vol C 4.2.6.8 and 6.1.1.4'
Zn 0.2839 1.4301 14.0743 3.2655 7.0318 0.2333 5.1652 10.3163 2.4100 58.7097 1.3041 'International Tables Vol C 4.2.6.8 and 6.1.1.4'

loop_
_geom_angle_atom_site_label_1
_geom_angle_site_symmetry_1
_geom_angle_atom_site_label_2
_geom_angle_site_symmetry_2
_geom_angle_atom_site_label_3
_geom_angle_site_symmetry_3
_geom_angle
_geom_angle_publ_flag
N2 . Zn1 . N5 . 75.16(6) yes
N2 . Zn1 . N23 . 76.11(6) yes
N5 . Zn1 . N23 . 151.23(5) yes
N2 . Zn1 . N39 . 102.50(6) yes
N5 . Zn1 . N39 . 90.98(6) yes
N23 . Zn1 . N39 . 96.59(6) yes
N2 . Zn1 . N53 . 175.66(6) yes
N5 . Zn1 . N53 . 100.91(6) yes
N23 . Zn1 . N53 . 107.86(6) yes
N39 . Zn1 . N53 . 75.53(6) yes
N2 . Zn1 . N56 . 106.03(6) yes
N5 . Zn1 . N56 . 93.01(5) yes
N23 . Zn1 . N56 . 93.48(6) yes
N39 . Zn1 . N56 . 151.27(5) yes
N53 . Zn1 . N56 . 75.78(6) yes
Zn1 . N2 . C3 . 120.24(12) yes
Zn1 . N2 . C21 . 119.09(12) yes
C3 . N2 . C21 . 120.66(15) yes
N2 . C3 . C4 . 114.38(15) yes
N2 . C3 . C18 . 121.38(17) yes
C4 . C3 . C18 . 124.19(17) yes
C3 . C4 . N5 . 118.18(16) yes
C3 . C4 . H17 . 119.5 no
N5 . C4 . H17 . 122.3 no
Zn1 . N5 . C4 . 111.89(12) yes
Zn1 . N5 . C6 . 128.07(11) yes
C4 . N5 . C6 . 119.40(15) yes
N5 . C6 . C7 . 118.88(16) yes
N5 . C6 . C12 . 120.75(16) yes
C7 . C6 . C12 . 120.33(17) yes
C6 . C7 . C8 . 120.47(18) yes
C6 . C7 . H16 . 119.0 no
C8 . C7 . H16 . 120.6 no
C7 . C8 . C9 . 117.94(19) yes
C7 . C8 . H15 . 120.7 no
C9 . C8 . H15 . 121.4 no
C8 . C9 . F10 . 118.7(2) yes
C8 . C9 . C11 . 122.86(19) yes
F10 . C9 . C11 . 118.4(2) yes
C9 . C11 . C12 . 119.1(2) yes
C9 . C11 . H14 . 120.8 no
C12 . C11 . H14 . 120.1 no
C11 . C12 . C6 . 119.21(19) yes
C11 . C12 . H13 . 119.8 no
C6 . C12 . H13 . 121.0 no
C3 . C18 . C19 . 118.22(18) yes
C3 . C18 . H38 . 121.4 no
C19 . C18 . H38 . 120.3 no
C18 . C19 . C20 . 120.07(17) yes
C18 . C19 . H37 . 120.3 no
C20 . C19 . H37 . 119.6 no
C19 . C20 . C21 . 118.20(18) yes
C19 . C20 . H36 . 121.0 no
C21 . C20 . H36 . 120.8 no
C20 . C21 . N2 . 121.45(17) yes
C20 . C21 . C22 . 123.69(17) yes
N2 . C21 . C22 . 114.85(15) yes
C21 . C22 . N23 . 118.57(16) yes
C21 . C22 . H35 . 120.9 no
N23 . C22 . H35 . 120.5 no
Zn1 . N23 . C22 . 111.26(12) yes
Zn1 . N23 . C24 . 129.25(12) yes
C22 . N23 . C24 . 119.49(15) yes
N23 . C24 . C25 . 121.95(17) yes
N23 . C24 . C30 . 118.27(16) yes
C25 . C24 . C30 . 119.78(18) yes
C24 . C25 . C26 . 119.53(19) yes
C24 . C25 . H34 . 121.2 no
C26 . C25 . H34 . 119.2 no
C25 . C26 . C27 . 119.1(2) yes
C25 . C26 . H33 . 119.9 no
C27 . C26 . H33 . 121.0 no
C26 . C27 . F28 . 117.9(2) yes
C26 . C27 . C29 . 123.0(2) yes
F28 . C27 . C29 . 119.0(2) yes
C27 . C29 . C30 . 117.6(2) yes
C27 . C29 . H32 . 121.7 no
C30 . C29 . H32 . 120.7 no
C29 . C30 . C24 . 120.91(19) yes
C29 . C30 . H31 . 119.3 no
C24 . C30 . H31 . 119.7 no
Zn1 . N39 . C40 . 126.19(11) yes
Zn1 . N39 . C51 . 112.50(13) yes
C40 . N39 . C51 . 119.91(16) yes
N39 . C40 . C41 . 119.06(17) yes
N39 . C40 . C46 . 120.55(16) yes
C41 . C40 . C46 . 120.28(18) yes
C40 . C41 . C42 . 119.9(2) yes
C40 . C41 . H50 . 119.9 no
C42 . C41 . H50 . 120.2 no
C41 . C42 . C43 . 118.5(2) yes
C41 . C42 . H49 . 121.0 no
C43 . C42 . H49 . 120.5 no
C42 . C43 . F44 . 119.1(2) yes
C42 . C43 . C45 . 122.9(2) yes
F44 . C43 . C45 . 118.0(2) yes
C43 . C45 . C46 . 118.5(2) yes
C43 . C45 . H48 . 120.3 no
C46 . C45 . H48 . 121.2 no
C40 . C46 . C45 . 119.88(19) yes
C40 . C46 . H47 . 120.6 no
C45 . C46 . H47 . 119.5 no
N39 . C51 . C52 . 118.01(17) yes
N39 . C51 . H74 . 121.0 no
C52 . C51 . H74 . 121.0 no
C51 . C52 . N53 . 114.23(15) yes
C51 . C52 . C71 . 124.15(18) yes
N53 . C52 . C71 . 121.58(18) yes
C52 . N53 . Zn1 . 119.48(12) yes
C52 . N53 . C54 . 121.03(15) yes
Zn1 . N53 . C54 . 119.48(12) yes
N53 . C54 . C55 . 114.03(15) yes
N53 . C54 . C69 . 121.04(18) yes
C55 . C54 . C69 . 124.92(18) yes
C54 . C55 . N56 . 118.54(17) yes
C54 . C55 . H68 . 120.0 no
N56 . C55 . H68 . 121.4 no
Zn1 . N56 . C55 . 112.16(13) yes
Zn1 . N56 . C57 . 127.50(12) yes
C55 . N56 . C57 . 120.10(16) yes
N56 . C57 . C58 . 121.61(17) yes
N56 . C57 . C63 . 118.55(16) yes
C58 . C57 . C63 . 119.82(18) yes
C57 . C58 . C59 . 119.5(2) yes
C57 . C58 . H67 . 121.1 no
C59 . C58 . H67 . 119.4 no
C58 . C59 . C60 . 119.5(2) yes
C58 . C59 . H66 . 120.2 no
C60 . C59 . H66 . 120.3 no
C59 . C60 . F61 . 118.4(2) yes
C59 . C60 . C62 . 122.6(2) yes
F61 . C60 . C62 . 119.0(2) yes
C60 . C62 . C63 . 117.93(19) yes
C60 . C62 . H65 . 121.7 no
C63 . C62 . H65 . 120.4 no
C57 . C63 . C62 . 120.57(18) yes
C57 . C63 . H64 . 120.5 no
C62 . C63 . H64 . 118.9 no
C54 . C69 . C70 . 118.25(19) yes
C54 . C69 . H73 . 120.1 no
C70 . C69 . H73 . 121.6 no
C69 . C70 . C71 . 120.39(17) yes
C69 . C70 . H72 . 120.5 no
C71 . C70 . H72 . 119.1 no
C52 . C71 . C70 . 117.70(19) yes
N76 . Zn75 . N79 . 76.36(6) yes
N76 . Zn75 . N82 . 150.70(6) yes
N79 . Zn75 . N82 . 74.49(6) yes
N76 . Zn75 . N113 . 113.67(6) yes
N79 . Zn75 . N113 . 169.95(6) yes
N82 . Zn75 . N113 . 95.46(6) yes
N76 . Zn75 . N116 . 94.90(6) yes
N79 . Zn75 . N116 . 104.62(6) yes
N82 . Zn75 . N116 . 95.20(6) yes
N113 . Zn75 . N116 . 75.82(6) yes
N76 . Zn75 . N134 . 95.12(6) yes
N79 . Zn75 . N134 . 104.17(6) yes
N82 . Zn75 . N134 . 89.16(6) yes
N113 . Zn75 . N134 . 75.24(6) yes
N116 . Zn75 . N134 . 151.01(6) yes
Zn75 . N76 . C77 . 112.37(13) yes
Zn75 . N76 . C102 . 127.82(12) yes
C77 . N76 . C102 . 119.81(16) yes
N76 . C77 . C78 . 118.19(16) yes
N76 . C77 . H101 . 121.0 no
C78 . C77 . H101 . 120.8 no
C77 . C78 . N79 . 114.52(16) yes
C77 . C78 . C97 . 123.73(18) yes
N79 . C78 . C97 . 121.74(19) yes
C78 . N79 . Zn75 . 118.49(13) yes
C78 . N79 . C80 . 120.58(16) yes
Zn75 . N79 . C80 . 120.93(12) yes
N79 . C80 . C81 . 114.13(16) yes
N79 . C80 . C95 . 121.23(18) yes
C81 . C80 . C95 . 124.52(18) yes
C80 . C81 . N82 . 118.12(17) yes
C80 . C81 . H94 . 120.0 no
N82 . C81 . H94 . 121.9 no
Zn75 . N82 . C81 . 112.02(13) yes
Zn75 . N82 . C83 . 127.06(12) yes
C81 . N82 . C83 . 119.39(16) yes
N82 . C83 . C84 . 120.21(17) yes
N82 . C83 . C89 . 119.24(18) yes
C84 . C83 . C89 . 120.44(18) yes
C83 . C84 . C85 . 119.6(2) yes
C83 . C84 . H93 . 120.5 no
C85 . C84 . H93 . 119.9 no
C84 . C85 . C86 . 118.9(2) yes
C84 . C85 . H92 . 120.0 no
C86 . C85 . H92 . 121.1 no
C85 . C86 . F87 . 118.2(2) yes
C85 . C86 . C88 . 122.6(2) yes
F87 . C86 . C88 . 119.1(2) yes
C86 . C88 . C89 . 118.8(2) yes
C86 . C88 . H91 . 120.6 no
C89 . C88 . H91 . 120.6 no
C83 . C89 . C88 . 119.6(2) yes
C83 . C89 . H90 . 120.3 no
C88 . C89 . H90 . 120.1 no
C80 . C95 . C96 . 118.5(2) yes
C80 . C95 . H100 . 120.2 no
C96 . C95 . H100 . 121.3 no
C95 . C96 . C97 . 120.15(19) yes
C95 . C96 . H99 . 120.2 no
C97 . C96 . H99 . 119.6 no
C78 . C97 . C96 . 117.79(19) yes
C78 . C97 . H98 . 120.1 no
C96 . C97 . H98 . 122.1 no
N76 . C102 . C103 . 122.23(18) yes
N76 . C102 . C108 . 117.97(17) yes
C103 . C102 . C108 . 119.77(19) yes
C102 . C103 . C104 . 119.4(2) yes
C102 . C103 . H112 . 120.4 no
C104 . C103 . H112 . 120.2 no
C103 . C104 . C105 . 119.3(2) yes
C103 . C104 . H111 . 121.4 no
C105 . C104 . H111 . 119.2 no
C104 . C105 . F106 . 118.4(2) yes
C104 . C105 . C107 . 122.8(2) yes
F106 . C105 . C107 . 118.8(2) yes
C105 . C107 . C108 . 117.8(2) yes
C105 . C107 . H110 . 120.4 no
C108 . C107 . H110 . 121.8 no
C102 . C108 . C107 . 120.8(2) yes
C102 . C108 . H109 . 119.9 no
C107 . C108 . H109 . 119.2 no
Zn75 . N113 . C114 . 119.36(12) yes
Zn75 . N113 . C132 . 119.61(12) yes
C114 . N113 . C132 . 120.74(15) yes
N113 . C114 . C115 . 114.42(15) yes
N113 . C114 . C129 . 121.53(18) yes
C115 . C114 . C129 . 124.01(18) yes
C114 . C115 . N116 . 118.52(17) yes
C114 . C115 . H128 . 120.7 no
N116 . C115 . H128 . 120.8 no
Zn75 . N116 . C115 . 111.83(13) yes
Zn75 . N116 . C117 . 129.00(12) yes
C115 . N116 . C117 . 118.94(16) yes
N116 . C117 . C118 . 119.29(18) yes
N116 . C117 . C123 . 121.33(18) yes
C118 . C117 . C123 . 119.4(2) yes
C117 . C118 . C119 . 120.5(2) yes
C117 . C118 . H127 . 119.6 no
C119 . C118 . H127 . 120.0 no
C118 . C119 . C120 . 118.3(2) yes
C118 . C119 . H126 . 120.5 no
C120 . C119 . H126 . 121.2 no
C119 . C120 . F121 . 118.8(2) yes
C119 . C120 . C122 . 122.6(2) yes
F121 . C120 . C122 . 118.6(3) yes
C120 . C122 . C123 . 119.1(3) yes
C120 . C122 . H125 . 121.5 no
C123 . C122 . H125 . 119.4 no
C117 . C123 . C122 . 120.1(2) yes
C117 . C123 . H124 . 119.8 no
C122 . C123 . H124 . 120.1 no
C114 . C129 . C130 . 118.04(19) yes
C114 . C129 . H149 . 120.9 no
C130 . C129 . H149 . 121.0 no
C129 . C130 . C131 . 120.20(18) yes
C129 . C130 . H148 . 119.5 no
C131 . C130 . H148 . 120.3 no
C130 . C131 . C132 . 118.07(19) yes
C130 . C131 . H147 . 121.4 no
C132 . C131 . H147 . 120.5 no
C131 . C132 . N113 . 121.40(18) yes
C131 . C132 . C133 . 123.75(18) yes
N113 . C132 . C133 . 114.85(15) yes
C132 . C133 . N134 . 118.67(16) yes
C132 . C133 . H146 . 119.4 no
N134 . C133 . H146 . 121.9 no
Zn75 . N134 . C133 . 111.23(12) yes
Zn75 . N134 . C135 . 129.69(12) yes
C133 . N134 . C135 . 119.02(16) yes
N134 . C135 . C136 . 118.88(17) yes
N134 . C135 . C141 . 121.18(16) yes
C136 . C135 . C141 . 119.94(17) yes
C135 . C136 . C137 . 120.36(19) yes
C135 . C136 . H145 . 120.1 no
C137 . C136 . H145 . 119.5 no
C136 . C137 . C138 . 118.16(19) yes
C136 . C137 . H144 . 120.3 no
C138 . C137 . H144 . 121.5 no
C137 . C138 . F139 . 119.15(19) yes
C137 . C138 . C140 . 123.0(2) yes
F139 . C138 . C140 . 117.8(2) yes
C138 . C140 . C141 . 118.9(2) yes
C138 . C140 . H143 . 120.6 no
C141 . C140 . H143 . 120.5 no
C135 . C141 . C140 . 119.62(18) yes
C135 . C141 . H142 . 120.4 no
C140 . C141 . H142 . 119.9 no
O151 . S150 . O152 . 113.72(13) yes
O151 . S150 . O153 . 114.98(15) yes
O152 . S150 . O153 . 116.57(14) yes
O151 . S150 . C154 . 101.17(13) yes
O152 . S150 . C154 . 105.07(15) yes
O153 . S150 . C154 . 102.73(13) yes
S150 . C154 . F155 . 110.8(2) yes
S150 . C154 . F156 . 112.6(2) yes
F155 . C154 . F156 . 107.1(2) yes
S150 . C154 . F157 . 109.91(18) yes
F155 . C154 . F157 . 107.6(3) yes
F156 . C154 . F157 . 108.7(3) yes
O159 . S158 . O160 . 112.59(14) yes
O159 . S158 . O161 . 116.90(15) yes
O160 . S158 . O161 . 115.01(17) yes
O159 . S158 . C162 . 105.30(16) yes
O160 . S158 . C162 . 101.48(15) yes
O161 . S158 . C162 . 103.21(15) yes
S158 . C162 . F163 . 111.4(2) yes
S158 . C162 . F164 . 109.7(2) yes
F163 . C162 . F164 . 107.2(3) yes
S158 . C162 . F165 . 113.2(3) yes
F163 . C162 . F165 . 107.3(3) yes
F164 . C162 . F165 . 107.9(3) yes
O167 . S166 . O168 . 111.51(17) yes
O167 . S166 . O169 . 116.4(2) yes
O168 . S166 . O169 . 115.4(3) yes
O167 . S166 . C170 . 105.48(15) yes
O168 . S166 . C170 . 102.46(17) yes
O169 . S166 . C170 . 103.66(16) yes
S166 . C170 . F171 . 110.5(2) yes
S166 . C170 . F172 . 112.0(2) yes
F171 . C170 . F172 . 105.9(3) yes
S166 . C170 . F173 . 112.7(3) yes
F171 . C170 . F173 . 108.4(3) yes
F172 . C170 . F173 . 106.9(3) yes
O175 . S174 . O176 . 111.1(3) yes
O175 . S174 . O177 . 114.25(19) yes
O176 . S174 . O177 . 117.9(3) yes
O175 . S174 . C178 . 103.3(2) yes
O176 . S174 . C178 . 104.4(2) yes
O177 . S174 . C178 . 103.79(18) yes
S174 . C178 . F179 . 114.2(3) yes
S174 . C178 . F180 . 115.1(4) yes
F179 . C178 . F180 . 108.5(4) yes
S174 . C178 . F181 . 107.6(4) yes
F179 . C178 . F181 . 103.4(4) yes
F180 . C178 . F181 . 107.1(5) yes

loop_
_geom_bond_atom_site_label_1
_geom_bond_site_symmetry_1
_geom_bond_atom_site_label_2
_geom_bond_site_symmetry_2
_geom_bond_distance
_geom_bond_publ_flag
Zn1 . N2 . 2.0302(14) yes
Zn1 . N5 . 2.2735(15) yes
Zn1 . N23 . 2.2555(15) yes
Zn1 . N39 . 2.2361(16) yes
Zn1 . N53 . 2.0383(14) yes
Zn1 . N56 . 2.2420(16) yes
N2 . C3 . 1.335(2) yes
N2 . C21 . 1.335(2) yes
C3 . C4 . 1.473(2) yes
C3 . C18 . 1.391(2) yes
C4 . N5 . 1.280(2) yes
C4 . H17 . 0.949 no
N5 . C6 . 1.421(2) yes
C6 . C7 . 1.388(3) yes
C6 . C12 . 1.387(3) yes
C7 . C8 . 1.387(3) yes
C7 . H16 . 0.952 no
C8 . C9 . 1.371(3) yes
C8 . H15 . 0.957 no
C9 . F10 . 1.357(2) yes
C9 . C11 . 1.371(3) yes
C11 . C12 . 1.390(3) yes
C11 . H14 . 0.938 no
C12 . H13 . 0.939 no
C18 . C19 . 1.391(3) yes
C18 . H38 . 0.939 no
C19 . C20 . 1.386(3) yes
C19 . H37 . 0.936 no
C20 . C21 . 1.392(2) yes
C20 . H36 . 0.933 no
C21 . C22 . 1.470(3) yes
C22 . N23 . 1.285(2) yes
C22 . H35 . 0.934 no
N23 . C24 . 1.421(2) yes
C24 . C25 . 1.393(3) yes
C24 . C30 . 1.388(3) yes
C25 . C26 . 1.384(3) yes
C25 . H34 . 0.942 no
C26 . C27 . 1.374(3) yes
C26 . H33 . 0.934 no
C27 . F28 . 1.354(3) yes
C27 . C29 . 1.369(3) yes
C29 . C30 . 1.391(3) yes
C29 . H32 . 0.929 no
C30 . H31 . 0.937 no
N39 . C40 . 1.421(2) yes
N39 . C51 . 1.283(2) yes
C40 . C41 . 1.390(3) yes
C40 . C46 . 1.391(3) yes
C41 . C42 . 1.390(3) yes
C41 . H50 . 0.938 no
C42 . C43 . 1.372(3) yes
C42 . H49 . 0.947 no
C43 . F44 . 1.357(3) yes
C43 . C45 . 1.376(3) yes
C45 . C46 . 1.387(3) yes
C45 . H48 . 0.941 no
C46 . H47 . 0.933 no
C51 . C52 . 1.469(3) yes
C51 . H74 . 0.932 no
C52 . N53 . 1.333(2) yes
C52 . C71 . 1.393(2) yes
N53 . C54 . 1.337(2) yes
C54 . C55 . 1.475(3) yes
C54 . C69 . 1.389(2) yes
C55 . N56 . 1.281(2) yes
C55 . H68 . 0.943 no
N56 . C57 . 1.421(2) yes
C57 . C58 . 1.387(3) yes
C57 . C63 . 1.394(3) yes
C58 . C59 . 1.380(3) yes
C58 . H67 . 0.950 no
C59 . C60 . 1.371(3) yes
C59 . H66 . 0.938 no
C60 . F61 . 1.356(3) yes
C60 . C62 . 1.370(3) yes
C62 . C63 . 1.389(3) yes
C62 . H65 . 0.935 no
C63 . H64 . 0.953 no
C69 . C70 . 1.392(3) yes
C69 . H73 . 0.938 no
C70 . C71 . 1.389(3) yes
C70 . H72 . 0.929 no
Zn75 . N76 . 2.2109(16) yes
Zn75 . N79 . 2.0374(15) yes
Zn75 . N82 . 2.2904(16) yes
Zn75 . N113 . 2.0383(15) yes
Zn75 . N116 . 2.2522(16) yes
Zn75 . N134 . 2.2825(16) yes
N76 . C77 . 1.281(2) yes
N76 . C102 . 1.419(2) yes
C77 . C78 . 1.471(3) yes
C77 . H101 . 0.931 no
C78 . N79 . 1.330(2) yes
C78 . C97 . 1.392(3) yes
N79 . C80 . 1.335(2) yes
C80 . C81 . 1.472(3) yes
C80 . C95 . 1.388(3) yes
C81 . N82 . 1.281(2) yes
C81 . H94 . 0.942 no
N82 . C83 . 1.422(2) yes
C83 . C84 . 1.390(3) yes
C83 . C89 . 1.394(3) yes
C84 . C85 . 1.390(3) yes
C84 . H93 . 0.928 no
C85 . C86 . 1.369(3) yes
C85 . H92 . 0.941 no
C86 . F87 . 1.354(3) yes
C86 . C88 . 1.375(4) yes
C88 . C89 . 1.387(3) yes
C88 . H91 . 0.934 no
C89 . H90 . 0.935 no
C95 . C96 . 1.383(3) yes
C95 . H100 . 0.938 no
C96 . C97 . 1.388(3) yes
C96 . H99 . 0.940 no
C97 . H98 . 0.935 no
C102 . C103 . 1.395(3) yes
C102 . C108 . 1.391(3) yes
C103 . C104 . 1.381(3) yes
C103 . H112 . 0.921 no
C104 . C105 . 1.369(4) yes
C104 . H111 . 0.942 no
C105 . F106 . 1.347(3) yes
C105 . C107 . 1.375(3) yes
C107 . C108 . 1.383(3) yes
C107 . H110 . 0.942 no
C108 . H109 . 0.945 no
N113 . C114 . 1.334(2) yes
N113 . C132 . 1.336(2) yes
C114 . C115 . 1.477(3) yes
C114 . C129 . 1.387(2) yes
C115 . N116 . 1.281(2) yes
C115 . H128 . 0.953 no
N116 . C117 . 1.423(2) yes
C117 . C118 . 1.389(3) yes
C117 . C123 . 1.380(3) yes
C118 . C119 . 1.386(3) yes
C118 . H127 . 0.929 no
C119 . C120 . 1.358(4) yes
C119 . H126 . 0.933 no
C120 . F121 . 1.354(3) yes
C120 . C122 . 1.364(4) yes
C122 . C123 . 1.379(4) yes
C122 . H125 . 0.933 no
C123 . H124 . 0.944 no
C129 . C130 . 1.392(3) yes
C129 . H149 . 0.918 no
C130 . C131 . 1.389(3) yes
C130 . H148 . 0.932 no
C131 . C132 . 1.389(3) yes
C131 . H147 . 0.932 no
C132 . C133 . 1.465(3) yes
C133 . N134 . 1.284(2) yes
C133 . H146 . 0.936 no
N134 . C135 . 1.421(2) yes
C135 . C136 . 1.391(3) yes
C135 . C141 . 1.390(3) yes
C136 . C137 . 1.388(3) yes
C136 . H145 . 0.927 no
C137 . C138 . 1.365(3) yes
C137 . H144 . 0.944 no
C138 . F139 . 1.359(2) yes
C138 . C140 . 1.373(3) yes
C140 . C141 . 1.385(3) yes
C140 . H143 . 0.937 no
C141 . H142 . 0.938 no
S150 . O151 . 1.443(2) yes
S150 . O152 . 1.4213(19) yes
S150 . O153 . 1.429(2) yes
S150 . C154 . 1.823(3) yes
C154 . F155 . 1.331(3) yes
C154 . F156 . 1.314(3) yes
C154 . F157 . 1.331(4) yes
S158 . O159 . 1.421(2) yes
S158 . O160 . 1.444(2) yes
S158 . O161 . 1.424(2) yes
S158 . C162 . 1.812(3) yes
C162 . F163 . 1.327(4) yes
C162 . F164 . 1.338(4) yes
C162 . F165 . 1.300(4) yes
S166 . O167 . 1.4170(19) yes
S166 . O168 . 1.434(3) yes
S166 . O169 . 1.400(3) yes
S166 . C170 . 1.808(3) yes
C170 . F171 . 1.318(4) yes
C170 . F172 . 1.305(4) yes
C170 . F173 . 1.298(4) yes
S174 . O175 . 1.421(3) yes
S174 . O176 . 1.401(3) yes
S174 . O177 . 1.404(3) yes
S174 . C178 . 1.788(4) yes
C178 . F179 . 1.319(5) yes
C178 . F180 . 1.254(6) yes
C178 . F181 . 1.355(7) yes

loop_
_geom_hbond_atom_site_label_D
_geom_hbond_site_symmetry_D
_geom_hbond_atom_site_label_H
_geom_hbond_site_symmetry_H
_geom_hbond_atom_site_label_A
_geom_hbond_site_symmetry_A
_geom_hbond_angle_DHA
_geom_hbond_distance_DH
_geom_hbond_distance_HA
_geom_hbond_distance_DA
_geom_hbond_publ_flag
C12 . H13 . O151 1_655 155 0.94 2.36 3.242(3) yes
C25 . H34 . O151 . 146 0.94 2.58 3.397(3) yes
C20 . H36 . O152 . 141 0.93 2.55 3.331(3) yes
C46 . H47 . O168 . 154 0.93 2.55 3.415(3) yes
C41 . H50 . O151 . 144 0.94 2.55 3.351(3) yes
C58 . H67 . O160 1_545 161 0.95 2.32 3.239(3) yes
C89 . H90 . O160 . 147 0.93 2.52 3.343(3) yes
C84 . H93 . O176 1_655 150 0.93 2.49 3.330(3) yes
C77 . H101 . O175 . 142 0.93 2.41 3.199(3) yes
C123 . H124 . O160 . 162 0.94 2.49 3.398(3) yes
C141 . H142 . O168 . 151 0.94 2.54 3.391(3) yes
C131 . H147 . O167 2_765 126 0.93 2.59 3.224(3) yes
